data_7056926
loop_
_publ_author_name
'Thakur, Neha'
'Pandey, Mrituanjay D.'
'Pandey, Rampal'

_publ_section_title
;
 A uniquely fabricated Cu(ii)-metallacycle as a reusable highly sensitive
 dual-channel and practically functional metalloreceptor for Fe3+ and Ca2+
 ions: an inorganic site of cation detection
;
_journal_issue 5
_journal_name_full 'New Journal of Chemistry'
_journal_page_first 3582
_journal_paper_doi 10.1039/C7NJ03294C
_journal_volume 42
_journal_year 2018
_chemical_formula_moiety 'C10 H8 Cl2 Co N2 S'
_chemical_formula_sum 'C10 H8 Cl2 Co N2 S'
_chemical_formula_weight 318.07
_space_group_crystal_system monoclinic
_space_group_IT_number 14
_space_group_name_Hall '-P 2ybc'
_space_group_name_H-M_alt 'P 1 21/c 1'
_symmetry_space_group_name_Hall '-P 2ybc'
_symmetry_space_group_name_H-M 'P 1 21/c 1'
_audit_update_record
;
2016-09-22 deposited with the CCDC.
2018-01-22 downloaded from the CCDC.
;
_cell_angle_alpha 90
_cell_angle_beta 110.80(3)
_cell_angle_gamma 90
_cell_formula_units_Z 4
_cell_length_a 12.289(3)
_cell_length_b 7.6775(15)
_cell_length_c 14.314(3)
_cell_measurement_reflns_used 530
_cell_measurement_temperature 277(2)
_cell_measurement_theta_max 27.14
_cell_measurement_theta_min 3.08
_cell_volume 1262.5(5)
_diffrn_ambient_temperature 277(2)
_diffrn_measured_fraction_theta_full 0.998606
_diffrn_measured_fraction_theta_max 0.998606
_diffrn_measurement_device_type 'Rigaku ip'
_diffrn_measurement_method '\f and \w'
_diffrn_radiation_monochromator graphite
_diffrn_radiation_wavelength 0.71073
_diffrn_reflns_av_R_equivalents 0.0307
_diffrn_reflns_av_unetI/netI 0.0262
_diffrn_reflns_limit_h_max 15
_diffrn_reflns_limit_h_min -15
_diffrn_reflns_limit_k_max 9
_diffrn_reflns_limit_k_min -9
_diffrn_reflns_limit_l_max 18
_diffrn_reflns_limit_l_min -18
_diffrn_reflns_number 11774
_diffrn_reflns_theta_full 27.433606
_diffrn_reflns_theta_max 27.43
_diffrn_reflns_theta_min 3.04
_diffrn_source 'fine-focus sealed tube'
_exptl_absorpt_coefficient_mu 1.919
_exptl_absorpt_correction_T_max 0.464
_exptl_absorpt_correction_T_min 0.329
_exptl_absorpt_correction_type multi-scan
_exptl_absorpt_process_details 'SADABS v. 2.03 (Sheldrick, 2008)'
_exptl_crystal_colour pink
_exptl_crystal_density_diffrn 1.6734
_exptl_crystal_description Block
_exptl_crystal_F_000 639.2121
_exptl_crystal_size_max 0.6
_exptl_crystal_size_mid 0.5
_exptl_crystal_size_min 0.4
_refine_diff_density_max 0.435227
_refine_diff_density_min -0.395557
_refine_diff_density_rms 0.059624
_refine_ls_d_res_high 0.771325
_refine_ls_d_res_low 6.690547
_refine_ls_goodness_of_fit_ref 0.873674
_refine_ls_hydrogen_treatment mixed
_refine_ls_matrix_type full
_refine_ls_number_constraints 16
_refine_ls_number_parameters 144
_refine_ls_number_reflns 2865
_refine_ls_number_restraints 0
_refine_ls_restrained_S_all 0.873674
_refine_ls_R_factor_all 0.036159
_refine_ls_R_factor_gt 0.028651
_refine_ls_shift/su_max 0.0003
_refine_ls_shift/su_mean 0.0001
_refine_ls_structure_factor_coef Fsqd
_refine_ls_weighting_details 'w=1/[\s^2^(Fo^2^)+(0.1P)^2^] where P=(Fo^2^+2Fc^2^)/3'
_refine_ls_weighting_scheme calc
_refine_ls_wR_factor_ref 0.113488
_reflns_Friedel_coverage 0.0
_reflns_limit_h_max 14
_reflns_limit_h_min -15
_reflns_limit_k_max 9
_reflns_limit_k_min 0
_reflns_limit_l_max 18
_reflns_limit_l_min 0
_reflns_number_gt 2401
_reflns_number_total 2865
_reflns_threshold_expression I>=2u(I)
_cod_data_source_file c7nj03294c2.cif
_cod_data_source_block 3
_cod_depositor_comments 'Adding full bibliography for 7056923--7056926.cif.'
_cod_database_code 7056926

loop_
_space_group_symop_id
_space_group_symop_operation_xyz
1 x,y,z
2 -x,y+1/2,-z+1/2
3 -x,-y,-z
4 x,-y-1/2,z-1/2

loop_
_atom_site_label
_atom_site_type_symbol
_atom_site_fract_x
_atom_site_fract_y
_atom_site_fract_z
_atom_site_U_iso_or_equiv
_atom_site_adp_type
_atom_site_occupancy
_atom_site_refinement_flags_posn
Co1 Co 0.75017(2) 0.89044(4) 0.22282(2) 0.04457(14) Uani 1.000000 .
S1 S 0.73356(6) 0.84563(10) 0.44375(5) 0.0631(2) Uani 1.000000 .
Cl1 Cl 0.84988(6) 0.64315(8) 0.23618(5) 0.05924(19) Uani 1.000000 .
Cl2 Cl 0.71480(6) 1.04124(9) 0.08165(4) 0.0656(2) Uani 1.000000 .
N2 N 0.59772(16) 0.8784(2) 0.24873(14) 0.0457(4) Uani 1.000000 .
N1 N 0.83184(14) 1.0489(2) 0.34052(12) 0.0422(4) Uani 1.000000 .
C9 C 0.4930(2) 0.8911(3) 0.1738(2) 0.0561(6) Uani 1.000000 .
C2 C 0.81766(18) 1.0251(3) 0.42915(15) 0.0448(5) Uani 1.000000 .
C3 C 0.8754(2) 1.1241(3) 0.51205(18) 0.0540(6) Uani 1.000000 .
C7 C 0.5986(2) 0.8683(3) 0.34275(18) 0.0480(5) Uani 1.000000 .
C6 C 0.90374(19) 1.1774(3) 0.33426(18) 0.0503(5) Uani 1.000000 .
C12 C 0.4972(2) 0.8624(3) 0.3636(2) 0.0613(6) Uani 1.000000 .
C10 C 0.3901(2) 0.8878(4) 0.1906(3) 0.0676(8) Uani 1.000000 .
C4 C 0.9522(2) 1.2510(3) 0.5051(2) 0.0617(6) Uani 1.000000 .
C0aa C 0.9658(2) 1.2784(3) 0.4150(2) 0.0586(6) Uani 1.000000 .
C11 C 0.3924(2) 0.8715(4) 0.2865(3) 0.0686(8) Uani 1.000000 .
H9 H 0.4909(2) 0.9023(3) 0.1085(2) 0.0673(7) Uiso 1.000000 R
H12 H 0.5001(2) 0.8525(3) 0.4292(2) 0.0736(8) Uiso 1.000000 R
H11 H 0.3233(2) 0.8665(4) 0.2992(3) 0.0824(9) Uiso 1.000000 R
H10 H 0.3196(2) 0.8967(4) 0.1375(3) 0.0811(9) Uiso 1.000000 R
H6 H 0.91169(19) 1.1985(3) 0.27303(18) 0.0604(6) Uiso 1.000000 R
H0aa H 1.0163(2) 1.3640(3) 0.4087(2) 0.0703(7) Uiso 1.000000 R
H4 H 0.9941(2) 1.3170(3) 0.5608(2) 0.0741(8) Uiso 1.000000 R
H3 H 0.8630(2) 1.1061(3) 0.57175(18) 0.0648(7) Uiso 1.000000 R

loop_
_atom_site_aniso_label
_atom_site_aniso_U_11
_atom_site_aniso_U_22
_atom_site_aniso_U_33
_atom_site_aniso_U_12
_atom_site_aniso_U_13
_atom_site_aniso_U_23
Co1 0.0451(2) 0.0564(2) 0.03381(19) -0.00201(11) 0.01599(14) -0.00252(11)
S1 0.0627(4) 0.0822(4) 0.0416(3) -0.0088(3) 0.0150(3) 0.0185(3)
Cl1 0.0599(4) 0.0634(4) 0.0547(4) 0.0072(3) 0.0207(3) -0.0035(3)
Cl2 0.0863(5) 0.0745(4) 0.0402(3) 0.0022(3) 0.0275(3) 0.0068(3)
N2 0.0427(9) 0.0520(10) 0.0419(10) -0.0026(7) 0.0144(8) 0.0024(7)
N1 0.0407(8) 0.0491(9) 0.0357(8) 0.0028(7) 0.0123(7) 0.0007(7)
C9 0.0486(13) 0.0630(14) 0.0511(14) -0.0049(10) 0.0108(10) 0.0049(10)
C2 0.0428(10) 0.0535(12) 0.0356(9) 0.0094(9) 0.0108(8) 0.0049(8)
C3 0.0606(14) 0.0602(13) 0.0367(11) 0.0134(10) 0.0119(10) -0.0035(9)
C7 0.0505(12) 0.0504(11) 0.0462(12) -0.0047(9) 0.0209(10) 0.0030(9)
C6 0.0463(11) 0.0538(12) 0.0495(12) 0.0029(10) 0.0153(9) 0.0058(10)
C12 0.0627(15) 0.0676(15) 0.0650(16) -0.0073(12) 0.0366(13) 0.0023(12)
C10 0.0446(13) 0.0705(17) 0.080(2) -0.0033(11) 0.0123(13) 0.0120(13)
C4 0.0634(14) 0.0521(13) 0.0549(14) 0.0066(12) 0.0028(11) -0.0128(11)
C0aa 0.0552(13) 0.0488(11) 0.0626(15) -0.0002(11) 0.0097(11) -0.0002(11)
C11 0.0502(14) 0.0724(17) 0.092(2) -0.0028(11) 0.0364(14) 0.0082(14)

loop_
_atom_type_symbol
_atom_type_scat_dispersion_real
_atom_type_scat_dispersion_imag
_atom_type_scat_source
C 0.00347 0.00161 'International Tables Volume C Table 6.1.1.4 (pp. 500-502)'
Co 0.35655 0.96576 'International Tables Volume C Table 6.1.1.4 (pp. 500-502)'
Cl 0.14873 0.16029 'International Tables Volume C Table 6.1.1.4 (pp. 500-502)'
H 0.00000 0.00000 'International Tables Volume C Table 6.1.1.4 (pp. 500-502)'
N 0.00653 0.00323 'International Tables Volume C Table 6.1.1.4 (pp. 500-502)'
S 0.12424 0.12443 'International Tables Volume C Table 6.1.1.4 (pp. 500-502)'

loop_
_geom_angle_atom_site_label_1
_geom_angle_atom_site_label_2
_geom_angle_atom_site_label_3
_geom_angle
Cl2 Co1 Cl1 116.31(3)
N2 Co1 Cl1 117.30(5)
N2 Co1 Cl2 106.98(5)
N1 Co1 Cl1 110.13(5)
N1 Co1 Cl2 108.66(5)
N1 Co1 N2 95.25(7)
C7 S1 C2 103.98(10)
C9 N2 Co1 121.97(17)
C7 N2 Co1 120.25(15)
C7 N2 C9 117.7(2)
C2 N1 Co1 120.44(15)
C6 N1 Co1 121.71(15)
C6 N1 C2 117.83(19)
C10 C9 N2 122.5(3)
H9 C9 N2 118.75(14)
H9 C9 C10 118.75(18)
N1 C2 S1 119.24(16)
C3 C2 S1 118.02(18)
C3 C2 N1 122.4(2)
C4 C3 C2 118.9(2)
H3 C3 C2 120.56(15)
H3 C3 C4 120.56(15)
N2 C7 S1 119.54(17)
C12 C7 S1 118.2(2)
C12 C7 N2 122.1(2)
C0aa C6 N1 122.5(2)
H6 C6 N1 118.75(13)
H6 C6 C0aa 118.75(16)
C11 C12 C7 119.2(3)
H12 C12 C7 120.42(16)
H12 C12 C11 120.42(17)
C11 C10 C9 119.1(3)
H10 C10 C9 120.44(18)
H10 C10 C11 120.44(17)
C0aa C4 C3 119.2(2)
H4 C4 C3 120.40(15)
H4 C4 C0aa 120.40(15)
C4 C0aa C6 119.1(2)
H0aa C0aa C6 120.44(16)
H0aa C0aa C4 120.44(15)
C10 C11 C12 119.4(3)
H11 C11 C12 120.28(17)
H11 C11 C10 120.28(16)

loop_
_geom_bond_atom_site_label_1
_geom_bond_atom_site_label_2
_geom_bond_distance
Co1 Cl1 2.2307(8)
Co1 Cl2 2.2336(8)
Co1 N2 2.037(2)
Co1 N1 2.0311(18)
S1 C2 1.779(2)
S1 C7 1.780(3)
N2 C9 1.355(3)
N2 C7 1.344(3)
N1 C2 1.353(3)
N1 C6 1.348(3)
C9 C10 1.368(4)
C9 H9 0.9300
C2 C3 1.375(3)
C3 C4 1.385(4)
C3 H3 0.9300
C7 C12 1.381(3)
C6 C0aa 1.376(3)
C6 H6 0.9300
C12 C11 1.368(4)
C12 H12 0.9300
C10 C11 1.369(5)
C10 H10 0.9300
C4 C0aa 1.375(4)
C4 H4 0.9300
C0aa H0aa 0.9300
C11 H11 0.9300
